data_2000187
loop_
_publ_author_name
'Hage, R.'
'de Graaff, R. A. G.'
'Haasnoot, J. G.'
'Russell, G.'
'Long, C.'
'Vos, J. G.'

_publ_section_title
;Structure of
 tetracarbonyl[3,6-bis(pyridin-2-yl)-2,5-dihydro-1,2,4,5-tetrazine]tungsten(0)
;
_journal_issue 11
_journal_name_full 'Acta Crystallographica Section C'
_journal_page_first 2448
_journal_page_last 2451
_journal_paper_doi 10.1107/S0108270191004729
_journal_volume 47
_journal_year 1991
_chemical_formula_sum 'C16 H10 N6 O4 W'
_space_group_crystal_system monoclinic
_space_group_IT_number 14
_space_group_name_Hall '-P 2ybc'
_space_group_name_H-M_alt 'P 1 21/c 1'
_cell_angle_alpha 90
_cell_angle_beta 114.000(10)
_cell_angle_gamma 90
_cell_formula_units_Z 8
_cell_length_a 15.328(2)
_cell_length_b 13.994(2)
_cell_length_c 18.260(2)
_cell_volume 3578.1(8)
_diffrn_radiation_type mo
_diffrn_radiation_wavelength 0.71073
_exptl_absorpt_coefficient_mu 6.526
_exptl_crystal_density_diffrn 1.95
_exptl_crystal_F_000 2022.6
_cod_data_source_file ab0179.cif
_cod_data_source_block ab0179a
_cod_depositor_comments
;
 Updating space group information and adding the symmetry operation list.

 Antanas Vaitkus,
 2018-06-15
;
_cod_original_cell_volume 3629.7
_cod_original_sg_symbol_H-M P21/c
_cod_original_formula_sum 'C16 H10 N6 O4 W1'
_cod_database_code 2000187

loop_
_space_group_symop_id
_space_group_symop_operation_xyz
1 x,y,z
2 -x,y+1/2,-z+1/2
3 -x,-y,-z
4 x,-y+1/2,z+1/2

loop_
_atom_site_label
_atom_site_fract_x
_atom_site_fract_y
_atom_site_fract_z
W1 .783000 .034000 -.020000
W2 .733000 -.453000 .011000
C11 .7877(3) .0916(4) .0768(3)
O11 .7878(3) .1226(3) .1346(2)
C12 .9101(3) -.0175(3) .0429(3)
O12 .9857(3) -.0454(2) .0818(2)
C13 .7273(4) -.0805(4) .0122(3)
O13 .7014(3) -.1421(3) .0389(2)
C14 .8529(4) .1517(4) -.0361(3)
O14 .8954(3) .2166(3) -.0386(3)
C21 .7114(3) -.3501(4) -.0660(3)
O21 .6995(3) -.2840(3) -.1077(2)
C22 .6234(4) -.5228(4) -.0638(3)
O22 .5574(3) -.5635(3) -.1084(2)
C23 .6350(3) -.3823(4) .0387(3)
O23 .5742(3) -.3422(4) .0448(2)
C24 .8122(4) -.5225(4) -.0369(3)
O24 .8501(4) -.5628(3) -.0702(3)
N111 .6426(3) .0904(3) -.1074(2)
C112 .6118(3) .0613(3) -.1835(2)
C113 .5279(3) .0952(4) -.2413(3)
C114 .4743(4) .1601(4) -.2204(3)
C115 .5054(4) .1894(4) -.1434(3)
C116 .5887(3) .1534(4) -.0887(3)
N121 .7546(3) -.0246(2) -.1388(2)
C122 .6760(3) -.0058(3) -.1980(2)
N123 .6558(3) -.0461(2) -.2710(2)
N124 .6898(3) -.1413(2) -.2691(2)
C125 .7701(3) -.1558(3) -.2123(2)
N126 .8177(3) -.0848(3) -.1568(2)
N131 .8951(3) -.2583(3) -.1331(2)
C132 .8196(3) -.2487(3) -.2010(3)
C133 .7888(4) -.3187(4) -.2584(3)
C134 .8395(5) -.4044(4) -.2416(4)
C135 .9157(5) -.4142(4) -.1719(4)
C136 .9418(5) -.3408(4) -.1195(4)
N211 .8583(3) -.3851(3) .1080(2)
C212 .8931(3) -.4278(3) .1793(3)
C213 .9681(3) -.3905(4) .2436(3)
C214 1.0094(3) -.3065(4) .2348(3)
C215 .9754(4) -.2632(4) .1618(3)
C216 .8996(3) -.3034(4) .1002(3)
N211 .7808(3) -.5469(2) .1149(2)
C222 .8475(3) -.5198(3) .1799(2)
N223 .8803(3) -.5790(2) .2457(2)
N224 .8106(3) -.6400(2) .2539(2)
C225 .7475(3) -.6682(3) .1884(2)
N226 .7477(3) -.6405(2) .1159(2)
N231 .600(3) -.7412(3) .1150(3)
C232 .6728(3) -.7358(3) .1848(3)
C233 .6817(5) -.7900(4) .2497(3)
C234 .6085(5) -.8534(5) .2394(4)
C235 .5328(5) -.8597(6) .1687(4)
C236 .5306(5) -.8023(5) .1084(4)
H113 .5063(3) .0731(4) -.2973(3)
H114 .4134(4) .1856(4) -.2613(3)
H115 .4676(4) .2366(4) -.1274(3)
H116 .6106(3) .1743(4) -.0325(3)
H123 .6214(3) -.0105(2) -.3215(2)
H126 .8885(3) -.0762(3) -.1336(2)
H133 .7329(4) -.3083(4) -.3099(3)
H134 .8191(5) -.4583(4) -.2804(4)
H135 .9529(5) -.4753(4) -.1586(4)
H136 .9984(5) -.3490(4) -.0681(4)
H213 .9921(3) -.4243(4) .2956(3)
H214 1.0631(3) -.2769(4) .2807(3)
H215 1.0058(4) -.2034(4) .1535(3)
H216 .8742(3) -.2706(4) .0477(3)
H223 .9486(3) -.5795(2) .2844(2)
H226 .7274(3) -.6841(2) .0692(2)
H233 .7383(5) -.7840(4) .3013(3)
H234 .6109(5) -.8940(5) .2845(4)
H235 .4794(5) -.9052(6) .1609(4)
H236 .4748(5) -.8078(5) .0562(4)
